data_7718461
loop_
_publ_author_name
'M&#xf8;ller, Mads Sondrup'
'McKee, Vickie'
'McKenzie, Christine J.'

_publ_section_title
;
 Stereochemically (In)active lone pairs in Sb(III) complexes of a soft
 scorpionate ligand.
;
_journal_issue 16
_journal_name_full 'Dalton transactions (Cambridge, England : 2003)'
_journal_page_first 6665
_journal_page_last 6673
_journal_paper_doi 10.1039/d5dt00261c
_journal_volume 54
_journal_year 2025
_chemical_formula_moiety 'C48 H64 B4 Cl8 N24 S12 Sb4, 4(C H4 O)'
_chemical_formula_sum 'C52 H80 B4 Cl8 N24 O4 S12 Sb4'
_chemical_formula_weight 2303.96
_space_group_crystal_system monoclinic
_space_group_IT_number 14
_space_group_name_Hall '-P 2yn'
_space_group_name_H-M_alt 'P 1 21/n 1'
_atom_sites_solution_hydrogens mixed
_atom_sites_solution_primary dual
_atom_sites_solution_secondary difmap
_audit_creation_date 2024-06-21
_audit_creation_method
;
Olex2 1.5
(compiled 2024.02.16 svn.r378c4104 for OlexSys, GUI svn.r6928)
;
_audit_update_record
;
2024-10-03 deposited with the CCDC.	2025-03-25 downloaded from the CCDC.
;
_cell_angle_alpha 90
_cell_angle_beta 93.6973(4)
_cell_angle_gamma 90
_cell_formula_units_Z 2
_cell_length_a 10.86977(5)
_cell_length_b 26.79870(10)
_cell_length_c 15.13528(6)
_cell_measurement_reflns_used 65950
_cell_measurement_temperature 100.01(10)
_cell_measurement_theta_max 74.4350
_cell_measurement_theta_min 3.3550
_cell_volume 4399.67(3)
_computing_cell_refinement 'CrysAlisPro 1.171.42.90a (Rigaku OD, 2023)'
_computing_data_collection 'CrysAlisPro 1.171.42.90a (Rigaku OD, 2023)'
_computing_data_reduction 'CrysAlisPro 1.171.42.90a (Rigaku OD, 2023)'
_computing_molecular_graphics 'Mercury (Macrae at al., 2008)'
_computing_publication_material 'Olex2 (Dolomanov et al. 2009), PublCIF (Westrip, 2010)'
_computing_structure_refinement 'SHELXL 2019/2 (Sheldrick, 2015)'
_computing_structure_solution 'SHELXT 2018/2(Sheldrick 2015)'
_diffrn_ambient_temperature 100.15
_diffrn_detector 'CCD plate'
_diffrn_detector_area_resol_mean 5.2923
_diffrn_detector_type AtlasS2
_diffrn_measured_fraction_theta_full 1.000
_diffrn_measured_fraction_theta_max 0.994
_diffrn_measurement_details
;
List of Runs (angles in degrees, time in seconds):

  # Type    Start    End  Width  t~exp~   \w     \q     \k     \f   Frames
#--------------------------------------------------------------------------
  1  \w    -60.00  16.00   1.00    0.50    --    0.00 -38.00   0.00   76
  2  \w    -55.00  13.00   1.00    0.50    --    0.00 -77.00 -30.00   68
  3  \w    -28.00   6.00   1.00    0.50    --    0.00 -38.00  90.00   34
  4  \w    -20.00  71.00   1.00    0.50    --    0.00  19.00-120.00   91
  5  \w    -21.00   8.00   1.00    0.50    --    0.00  57.00 -30.00   29
  6  \w     26.00  58.00   1.00    0.50    --    0.00  57.00 -30.00   32
  7  \w    -21.00   7.00   1.00    0.50    --    0.00  19.00 120.00   28
  8  \w    -61.00 -33.00   1.00    0.50    --    0.00 -38.00  90.00   28
  9  \w    -17.00  66.00   1.00    0.50    --    0.00  57.00 120.00   83
 10  \w    -80.00 -53.00   1.00    0.61    --  -80.25 -77.00 -90.00   27
 11  \w    -85.00 -59.00   1.00    0.61    --  -80.25 -56.00 -88.96   26
 12  \w    -81.00 -55.00   1.00    0.61    --  -80.25 -72.00 154.32   26
 13  \w    -82.00 -56.00   1.00    0.61    --  -80.25 -66.00-121.00   26
 14  \w    -79.00 -53.00   1.00    0.61    --  -80.25 -77.00-120.00   26
 15  \w    -79.00 -53.00   1.00    0.61    --  -80.25 -77.00 172.86   26
 16  \w    -82.00 -56.00   1.00    0.61    --  -80.25 -67.00 -37.30   26
 17  \w    -80.00 -54.00   1.00    0.61    --  -80.25 -73.00  86.85   26
 18  \w    -79.00 -53.00   1.00    0.61    --  -80.25 -76.00 -45.83   26
 19  \w    -78.00 -53.00   1.00    0.61    --  -80.25 -76.00 -68.78   25
 20  \w    -79.00 -53.00   1.00    0.61    --  -80.25 -77.00  78.27   26
 21  \w    -79.00 -53.00   1.00    0.61    --  -80.25 -77.00-150.00   26
 22  \w    -80.00 -54.00   1.00    0.61    --  -80.25 -73.00-143.84   26
 23  \w   -143.00-118.00   1.00    0.61    --  -80.25-125.00-180.00   25
 24  \w    -81.00 -55.00   1.00    0.61    --  -80.25 -69.00 -76.05   26
 25  \w    -80.00 -54.00   1.00    0.61    --  -80.25 -75.00   3.99   26
 26  \w    -82.00 -55.00   1.00    0.61    --  -80.25 -70.00 121.81   27
 27  \w    -84.00 -58.00   1.00    0.61    --  -80.25 -59.00 -15.58   26
 28  \w    -89.00 -62.00   1.00    0.61    --  -80.25 -45.00  60.00   27
 29  \w    -79.00 -53.00   1.00    0.61    --  -80.25 -77.00  65.89   26
 30  \w    -82.00 -56.00   1.00    0.61    --  -80.25 -67.00 106.08   26
 31  \w    -79.00 -54.00   1.00    0.61    --  -80.25 -74.00 -85.59   25
 32  \w    -84.00 -58.00   1.00    0.61    --  -80.25 -59.00  33.05   26
 33  \w    -81.00 -55.00   1.00    0.61    --  -80.25 -69.00 -55.01   26
 34  \w    -79.00 -53.00   1.00    0.61    --  -80.25 -77.00  -8.59   26
 35  \w    -79.00 -53.00   1.00    0.61    --  -80.25 -77.00  30.00   26
 36  \w    -82.00 -55.00   1.00    0.61    --  -80.25 -69.00-174.34   27
 37  \w    -80.00 -55.00   1.00    0.61    --  -80.25 -70.00-119.37   25
 38  \w    -82.00 -56.00   1.00    0.61    --  -80.25 -67.00 125.88   26
 39  \w    -87.00 -51.00   1.00    0.61    --  -80.25 125.00  60.00   36
 40  \w    -86.00 -59.00   1.00    0.61    --  -80.25 -55.00 -31.09   27
 41  \w    -86.00 -60.00   1.00    0.61    --  -80.25 -54.00  -0.21   26
 42  \w    -78.00 -53.00   1.00    0.61    --  -80.25 -77.00 150.00   25
 43  \w    -79.00 -54.00   1.00    0.61    --  -80.25 -74.00 -32.22   25
 44  \w    -81.00 -55.00   1.00    0.61    --  -80.25 -69.00  90.81   26
 45  \w    -79.00 -53.00   1.00    0.61    --  -80.25 -77.00-180.00   26
 46  \w    -81.00 -54.00   1.00    0.61    --  -80.25 -73.00-174.24   27
 47  \w    -86.00 -60.00   1.00    0.61    --  -80.25 -52.00-175.37   26
 48  \w    -78.00 -53.00   1.00    0.61    --  -80.25 -77.00  48.35   25
 49  \w    -79.00 -54.00   1.00    0.61    --  -80.25 -74.00 112.50   25
 50  \w    -78.00 -53.00   1.00    0.61    --  -80.25 -77.00  13.61   25
 51  \w    -78.00 -53.00   1.00    0.61    --  -80.25 -76.00  82.50   25
 52  \w     72.00 154.00   1.00    0.61    --   99.06  77.00 -90.00   82
 53  \w     72.00 157.00   1.00    0.61    --   99.06  77.00 -30.00   85
 54  \w     33.00  82.00   1.00    0.61    --   99.06 -94.00-180.00   49
 55  \w     42.00 113.00   1.00    0.61    --   99.06-125.00  60.00   71
 56  \w     73.00 145.00   1.00    0.61    --   99.06  77.00  60.00   72
 57  \w     34.00  67.00   1.00    0.61    --   99.06 -61.00-180.00   33
 58  \w     38.00  91.00   1.00    0.61    --   99.06-125.00 -30.00   53
 59  \w     40.00  67.00   1.00    0.61    --   99.06 -61.00  30.00   27
 60  \w     35.00  68.00   1.00    0.61    --   99.06 -61.00 -30.00   33
 61  \w     73.00 150.00   1.00    0.61    --   99.06  77.00 150.00   77
 62  \w     36.00  62.00   1.00    0.61    --   99.06 -61.00  90.00   26
 63  \w     74.00 151.00   1.00    0.61    --   99.06  77.00 -60.00   77
 64  \w     74.00 167.00   1.00    0.61    --   99.06  77.00   0.00   93
 65  \w     73.00 165.00   1.00    0.61    --   99.06  72.00-118.69   92
 66  \w     44.00 111.00   1.00    0.61    --   99.06-125.00   0.00   67
 67  \w     74.00 101.00   1.00    0.61    --   99.06  76.00-104.86   27
 68  \w    115.00 155.00   1.00    0.61    --   99.06  77.00  30.00   40
 69  \w     72.00 109.00   1.00    0.61    --   99.06  77.00  30.00   37
 70  \w     52.00 123.00   1.00    0.61    --   99.06-139.00-160.15   71
 71  \w     57.00 113.00   1.00    0.61    --   99.06-125.00 -90.00   56
 72  \w    109.00 153.00   1.00    0.61    --   99.06  77.00-150.00   44
 73  \w     72.00 105.00   1.00    0.61    --   99.06  77.00-150.00   33
 74  \w     72.00 151.00   1.00    0.61    --   99.06  77.00  90.00   79
 75  \w     34.00  84.00   1.00    0.61    --   99.06 -94.00  90.00   50
 76  \w     73.00 166.00   1.00    0.61    --   99.06  77.00-180.00   93
 77  \w     31.00  57.00   1.00    0.61    --   99.06 -61.00-120.00   26
 78  \w     73.00 159.00   1.00    0.61    --   99.06  77.00 120.00   86
;
_diffrn_measurement_device 'four-circle diffractometer'
_diffrn_measurement_device_type 'XtaLAB Synergy, Dualflex, AtlasS2'
_diffrn_measurement_method '\w scans'
_diffrn_orient_matrix_type 'CrysAlisPro convention (1999,Acta A55,543-557)'
_diffrn_orient_matrix_UB_11 0.0507626000
_diffrn_orient_matrix_UB_12 0.0336762000
_diffrn_orient_matrix_UB_13 -0.0716778000
_diffrn_orient_matrix_UB_21 0.1316792000
_diffrn_orient_matrix_UB_22 -0.0182504000
_diffrn_orient_matrix_UB_23 0.0264508000
_diffrn_orient_matrix_UB_31 -0.0161388000
_diffrn_orient_matrix_UB_32 -0.0428814000
_diffrn_orient_matrix_UB_33 -0.0675233000
_diffrn_radiation_monochromator mirror
_diffrn_radiation_probe x-ray
_diffrn_radiation_type 'Cu K\a'
_diffrn_radiation_wavelength 1.54184
_diffrn_reflns_av_R_equivalents 0.0396
_diffrn_reflns_av_unetI/netI 0.0157
_diffrn_reflns_Laue_measured_fraction_full 1.000
_diffrn_reflns_Laue_measured_fraction_max 0.994
_diffrn_reflns_limit_h_max 13
_diffrn_reflns_limit_h_min -13
_diffrn_reflns_limit_k_max 33
_diffrn_reflns_limit_k_min -33
_diffrn_reflns_limit_l_max 18
_diffrn_reflns_limit_l_min -18
_diffrn_reflns_number 111568
_diffrn_reflns_point_group_measured_fraction_full 1.000
_diffrn_reflns_point_group_measured_fraction_max 0.994
_diffrn_reflns_theta_full 67.684
_diffrn_reflns_theta_max 74.555
_diffrn_reflns_theta_min 3.298
_diffrn_source 'micro-focus sealed X-ray tube'
_diffrn_source_type 'PhotonJet (Cu) X-ray Source'
_exptl_absorpt_coefficient_mu 14.993
_exptl_absorpt_correction_T_max 0.679
_exptl_absorpt_correction_T_min 0.171
_exptl_absorpt_correction_type gaussian
_exptl_absorpt_process_details
;
CrysAlisPro 1.171.42.90a (Rigaku Oxford Diffraction, 2023)
Numerical absorption correction based on gaussian integration over
a multifaceted crystal model
Empirical absorption correction using spherical harmonics,
implemented in SCALE3 ABSPACK scaling algorithm.
;
_exptl_crystal_colour 'clear pale yellow'
_exptl_crystal_density_diffrn 1.739
_exptl_crystal_description block
_exptl_crystal_F_000 2288
_exptl_crystal_recrystallization_method 'Re-crystallisation from solvent: methanol/water'
_exptl_crystal_size_max 0.22
_exptl_crystal_size_mid 0.14
_exptl_crystal_size_min 0.06
_refine_diff_density_max 0.749
_refine_diff_density_min -0.677
_refine_diff_density_rms 0.068
_refine_ls_extinction_method none
_refine_ls_goodness_of_fit_ref 1.072
_refine_ls_hydrogen_treatment mixed
_refine_ls_matrix_type full
_refine_ls_number_parameters 510
_refine_ls_number_reflns 8952
_refine_ls_number_restraints 0
_refine_ls_restrained_S_all 1.072
_refine_ls_R_factor_all 0.0197
_refine_ls_R_factor_gt 0.0189
_refine_ls_shift/su_max 0.003
_refine_ls_shift/su_mean 0.000
_refine_ls_structure_factor_coef Fsqd
_refine_ls_weighting_details 'w=1/[\s^2^(Fo^2^)+(0.0232P)^2^+3.4626P] where P=(Fo^2^+2Fc^2^)/3'
_refine_ls_weighting_scheme calc
_refine_ls_wR_factor_gt 0.0465
_refine_ls_wR_factor_ref 0.0470
_reflns_Friedel_coverage 0.000
_reflns_number_gt 8701
_reflns_number_total 8952
_reflns_threshold_expression 'I > 2\s(I)'
_cod_data_source_file d5dt00261c2.cif
_cod_data_source_block sbtmecl_(1)
_cod_depositor_comments 'Adding full bibliography for 7718459--7718463.cif.'
_cod_original_cell_volume 4399.66(3)
_cod_database_code 7718461
_shelx_shelxl_version_number 2019/2
_chemical_oxdiff_formula C12H15N6O2Cl2S3Sb
_shelx_space_group_comment
;
The symmetry employed for this shelxl refinement is uniquely defined
by the following loop, which should always be used as a source of
symmetry information in preference to the above space-group names.
They are only intended as comments.
;
_shelx_estimated_absorpt_t_max 0.467
_shelx_estimated_absorpt_t_min 0.137
_olex2_refinement_description
;
1. Fixed Uiso
 At 1.2 times of:
  All C(H) groups
 At 1.5 times of:
  All B(H) groups, All C(H,H,H) groups, All O(H) groups
2. Others
 Fixed Sof: O26(0.88) H26(0.88) C26(0.88) H26A(0.88) H26B(0.88) H26C(0.88)
 O27(0.12) H27(0.12) C27(0.12) H27A(0.12) H27B(0.12) H27C(0.12)
 Fixed Uiso: H27(0.05)
3.a Everything fixed:
 H27
3.b Aromatic/amide H refined with riding coordinates:
 C2(H2), C3(H3), C6(H6), C7(H7), C10(H10), C11(H11), C14(H14), C15(H15),
 C18(H18), C19(H19), C22(H22), C23(H23)
3.c Tetrahedral OH refined with riding coordinates:
 O25(H25), O26(H26)
3.d Idealised Me refined as rotating group:
 C4(H4A,H4B,H4C), C8(H8A,H8B,H8C), C12(H12A,H12B,H12C), C16(H16A,H16B,H16C),
 C20(H20A,H20B,H20C), C24(H24A,H24B,H24C), C25(H25A,H25B,H25C), C26(H26A,H26B,
 H26C), C27(H27A,H27B,H27C)
;
_olex2_submission_special_instructions 'No special instructions were received'
_oxdiff_exptl_absorpt_empirical_details
;
Empirical correction (ABSPACK) includes:
- Absorption correction using spherical harmonics
- Frame scaling
- Detector area scaling
;
_oxdiff_exptl_absorpt_empirical_full_max 1.418
_oxdiff_exptl_absorpt_empirical_full_min 0.773

loop_
_space_group_symop_operation_xyz
'x, y, z'
'-x+1/2, y+1/2, -z+1/2'
'-x, -y, -z'
'x-1/2, -y-1/2, z-1/2'

loop_
_atom_site_label
_atom_site_type_symbol
_atom_site_fract_x
_atom_site_fract_y
_atom_site_fract_z
_atom_site_U_iso_or_equiv
_atom_site_adp_type
_atom_site_occupancy
_atom_site_site_symmetry_order
_atom_site_calc_flag
_atom_site_refinement_flags_posn
_atom_site_refinement_flags_adp
_atom_site_refinement_flags_occupancy
_atom_site_disorder_assembly
_atom_site_disorder_group
Sb1 Sb 0.63241(2) 0.45351(2) 0.52984(2) 0.01151(4) Uani 1 1 d . . . . .
Cl1 Cl 0.64860(4) 0.54605(2) 0.42856(3) 0.01702(9) Uani 1 1 d . . . . .
Cl2 Cl 0.70680(4) 0.36344(2) 0.43579(3) 0.01872(9) Uani 1 1 d . . . . .
S1 S 0.57943(4) 0.51384(2) 0.65434(3) 0.01266(9) Uani 1 1 d . . . . .
S2 S 0.85406(4) 0.48110(2) 0.54092(3) 0.01426(9) Uani 1 1 d . . . . .
S3 S 0.67548(4) 0.38383(2) 0.64326(3) 0.01363(9) Uani 1 1 d . . . . .
N1 N 0.81550(14) 0.52470(6) 0.73287(11) 0.0161(3) Uani 1 1 d . . . . .
N2 N 0.74307(15) 0.59118(6) 0.66444(11) 0.0161(3) Uani 1 1 d . . . . .
N3 N 0.92131(15) 0.44093(6) 0.70649(11) 0.0165(3) Uani 1 1 d . . . . .
N4 N 1.00294(15) 0.40385(6) 0.59563(12) 0.0183(3) Uani 1 1 d . . . . .
N5 N 0.72380(15) 0.44413(6) 0.79131(10) 0.0158(3) Uani 1 1 d . . . . .
N6 N 0.54960(15) 0.40298(6) 0.78852(11) 0.0173(3) Uani 1 1 d . . . . .
B1 B 0.8435(2) 0.47167(8) 0.76966(15) 0.0176(4) Uani 1 1 d . . . . .
H1 H 0.900(2) 0.4755(9) 0.8336(16) 0.026 Uiso 1 1 d . U . . .
C1 C 0.71783(17) 0.54343(7) 0.68388(13) 0.0144(4) Uani 1 1 d . . . . .
C2 C 0.90296(19) 0.56212(8) 0.74278(14) 0.0209(4) Uani 1 1 d . . . . .
H2 H 0.981292 0.559231 0.774022 0.025 Uiso 1 1 calc R U . . .
C3 C 0.85882(19) 0.60325(8) 0.70091(14) 0.0204(4) Uani 1 1 d . . . . .
H3 H 0.899398 0.634510 0.697176 0.024 Uiso 1 1 calc R U . . .
C4 C 0.66264(19) 0.62565(7) 0.61205(14) 0.0201(4) Uani 1 1 d . . . . .
H4A H 0.674010 0.620719 0.548936 0.030 Uiso 1 1 calc R U . . .
H4B H 0.683770 0.660105 0.628557 0.030 Uiso 1 1 calc R U . . .
H4C H 0.576459 0.619124 0.623691 0.030 Uiso 1 1 calc R U . . .
C5 C 0.92580(17) 0.44059(7) 0.61730(14) 0.0161(4) Uani 1 1 d . . . . .
C6 C 0.99821(19) 0.40313(8) 0.73982(14) 0.0209(4) Uani 1 1 d . . . . .
H6 H 1.012595 0.394659 0.800553 0.025 Uiso 1 1 calc R U . . .
C7 C 1.04898(19) 0.38050(8) 0.67168(15) 0.0221(4) Uani 1 1 d . . . . .
H7 H 1.105808 0.353535 0.675368 0.026 Uiso 1 1 calc R U . . .
C8 C 1.03632(19) 0.39127(8) 0.50613(14) 0.0206(4) Uani 1 1 d . . . . .
H8A H 0.964546 0.395920 0.464345 0.031 Uiso 1 1 calc R U . . .
H8B H 1.063321 0.356410 0.504626 0.031 Uiso 1 1 calc R U . . .
H8C H 1.103429 0.413072 0.489499 0.031 Uiso 1 1 calc R U . . .
C9 C 0.65081(17) 0.41164(7) 0.74388(12) 0.0143(4) Uani 1 1 d . . . . .
C10 C 0.6642(2) 0.45621(8) 0.86711(13) 0.0203(4) Uani 1 1 d . . . . .
H10 H 0.693819 0.478474 0.912481 0.024 Uiso 1 1 calc R U . . .
C11 C 0.5569(2) 0.43071(8) 0.86483(13) 0.0212(4) Uani 1 1 d . . . . .
H11 H 0.497402 0.431791 0.908105 0.025 Uiso 1 1 calc R U . . .
C12 C 0.44827(19) 0.36920(8) 0.76052(15) 0.0240(4) Uani 1 1 d . . . . .
H12A H 0.415826 0.378220 0.700740 0.036 Uiso 1 1 calc R U . . .
H12B H 0.382550 0.372037 0.801626 0.036 Uiso 1 1 calc R U . . .
H12C H 0.478743 0.334786 0.760508 0.036 Uiso 1 1 calc R U . . .
Sb2 Sb 0.77702(2) 0.28442(2) 0.29169(2) 0.01154(4) Uani 1 1 d . . . . .
Cl3 Cl 1.03088(4) 0.27072(2) 0.29559(3) 0.01795(9) Uani 1 1 d . . . . .
Cl4 Cl 0.68368(4) 0.18955(2) 0.34665(3) 0.01892(9) Uani 1 1 d . . . . .
S4 S 0.85299(4) 0.35612(2) 0.19715(3) 0.01501(9) Uani 1 1 d . . . . .
S5 S 0.54779(4) 0.31221(2) 0.25935(3) 0.01380(9) Uani 1 1 d . . . . .
S6 S 0.75864(4) 0.22810(2) 0.15662(3) 0.01338(9) Uani 1 1 d . . . . .
N7 N 0.63163(15) 0.37366(6) 0.10000(11) 0.0154(3) Uani 1 1 d . . . . .
N8 N 0.68281(16) 0.43053(6) 0.19954(11) 0.0178(3) Uani 1 1 d . . . . .
N9 N 0.52628(14) 0.28872(6) 0.08006(11) 0.0142(3) Uani 1 1 d . . . . .
N10 N 0.41396(14) 0.24308(6) 0.16289(11) 0.0154(3) Uani 1 1 d . . . . .
N11 N 0.74295(15) 0.30192(6) 0.02712(10) 0.0145(3) Uani 1 1 d . . . . .
N12 N 0.91461(15) 0.25947(7) 0.03482(11) 0.0186(3) Uani 1 1 d . . . . .
B2 B 0.6161(2) 0.32642(8) 0.04117(14) 0.0153(4) Uani 1 1 d . . . . .
H2A H 0.579(2) 0.3375(9) -0.0249(16) 0.023 Uiso 1 1 d . U . . .
C13 C 0.71795(18) 0.38700(7) 0.16378(13) 0.0151(4) Uani 1 1 d . . . . .
C14 C 0.53947(19) 0.40961(8) 0.09719(13) 0.0194(4) Uani 1 1 d . . . . .
H14 H 0.466651 0.409535 0.058947 0.023 Uiso 1 1 calc R U . . .
C15 C 0.57167(19) 0.44474(8) 0.15850(14) 0.0207(4) Uani 1 1 d . . . . .
H15 H 0.525995 0.473845 0.170948 0.025 Uiso 1 1 calc R U . . .
C16 C 0.7500(2) 0.45834(8) 0.27027(15) 0.0229(4) Uani 1 1 d . . . . .
H16A H 0.813605 0.478875 0.245084 0.034 Uiso 1 1 calc R U . . .
H16B H 0.788810 0.434918 0.313264 0.034 Uiso 1 1 calc R U . . .
H16C H 0.692565 0.479898 0.299908 0.034 Uiso 1 1 calc R U . . .
C17 C 0.49663(17) 0.28075(7) 0.16434(13) 0.0140(4) Uani 1 1 d . . . . .
C18 C 0.46167(18) 0.25488(7) 0.02587(13) 0.0171(4) Uani 1 1 d . . . . .
H18 H 0.465801 0.252034 -0.036431 0.021 Uiso 1 1 calc R U . . .
C19 C 0.39166(18) 0.22657(8) 0.07688(13) 0.0189(4) Uani 1 1 d . . . . .
H19 H 0.337598 0.200385 0.057372 0.023 Uiso 1 1 calc R U . . .
C20 C 0.35313(19) 0.22446(8) 0.24001(14) 0.0208(4) Uani 1 1 d . . . . .
H20A H 0.280052 0.244786 0.249054 0.031 Uiso 1 1 calc R U . . .
H20B H 0.410339 0.226481 0.292647 0.031 Uiso 1 1 calc R U . . .
H20C H 0.328316 0.189663 0.229901 0.031 Uiso 1 1 calc R U . . .
C21 C 0.80500(17) 0.26492(7) 0.07087(12) 0.0149(4) Uani 1 1 d . . . . .
C22 C 0.81648(19) 0.31998(8) -0.03675(13) 0.0211(4) Uani 1 1 d . . . . .
H22 H 0.795683 0.346246 -0.077135 0.025 Uiso 1 1 calc R U . . .
C23 C 0.9231(2) 0.29388(9) -0.03199(14) 0.0236(4) Uani 1 1 d . . . . .
H23 H 0.990802 0.298416 -0.067845 0.028 Uiso 1 1 calc R U . . .
C24 C 1.0089(2) 0.22227(9) 0.06133(15) 0.0258(5) Uani 1 1 d . . . . .
H24A H 0.971835 0.188915 0.059313 0.039 Uiso 1 1 calc R U . . .
H24B H 1.042287 0.229385 0.121701 0.039 Uiso 1 1 calc R U . . .
H24C H 1.075411 0.223662 0.020699 0.039 Uiso 1 1 calc R U . . .
O25 O 0.77428(19) 0.13425(8) 0.51516(14) 0.0509(5) Uani 1 1 d . . . . .
H25 H 0.752520 0.151359 0.470346 0.076 Uiso 1 1 calc R U . . .
C25 C 0.7198(3) 0.15408(14) 0.5905(2) 0.0544(9) Uani 1 1 d . . . . .
H25A H 0.724526 0.190595 0.589289 0.082 Uiso 1 1 calc R U . . .
H25B H 0.764049 0.141583 0.644474 0.082 Uiso 1 1 calc R U . . .
H25C H 0.633242 0.143753 0.589664 0.082 Uiso 1 1 calc R U . . .
O26 O 0.7780(2) 0.03675(10) 0.47626(16) 0.0523(6) Uani 0.88 1 d . . P A 1
H26 H 0.770412 0.065089 0.499002 0.078 Uiso 0.88 1 calc R U P A 1
C26 C 0.6632(4) 0.02049(19) 0.4400(3) 0.0778(14) Uani 0.88 1 d . . P A 1
H26A H 0.649580 0.033347 0.379537 0.117 Uiso 0.88 1 calc R U P A 1
H26B H 0.598073 0.032806 0.476230 0.117 Uiso 0.88 1 calc R U P A 1
H26C H 0.661481 -0.016069 0.438840 0.117 Uiso 0.88 1 calc R U P A 1
O27 O 0.528(2) -0.0655(8) 0.4735(14) 0.069(6) Uiso 0.12 1 d . . P B 2
H27 H 0.459370 -0.050100 0.470710 0.050 Uiso 0.12 1 d . U P C 2
C27 C 0.612(2) -0.0405(9) 0.4223(16) 0.039(5) Uiso 0.12 1 d . . P B 2
H27A H 0.592677 -0.004771 0.421121 0.058 Uiso 0.12 1 calc R U P B 2
H27B H 0.605299 -0.053726 0.361834 0.058 Uiso 0.12 1 calc R U P B 2
H27C H 0.695588 -0.045628 0.448400 0.058 Uiso 0.12 1 calc R U P B 2

loop_
_atom_site_aniso_label
_atom_site_aniso_U_11
_atom_site_aniso_U_22
_atom_site_aniso_U_33
_atom_site_aniso_U_23
_atom_site_aniso_U_13
_atom_site_aniso_U_12
Sb1 0.01121(6) 0.01193(6) 0.01145(6) -0.00113(4) 0.00115(4) 0.00033(4)
Cl1 0.0180(2) 0.0168(2) 0.0165(2) -0.00062(17) 0.00301(17) -0.00320(16)
Cl2 0.0213(2) 0.0189(2) 0.0160(2) -0.00251(17) 0.00179(17) 0.00021(17)
S1 0.0112(2) 0.0133(2) 0.0137(2) -0.00197(17) 0.00213(16) -0.00008(15)
S2 0.0119(2) 0.0131(2) 0.0181(2) 0.00065(17) 0.00321(16) -0.00020(15)
S3 0.0157(2) 0.0119(2) 0.0134(2) -0.00006(16) 0.00222(16) 0.00002(16)
N1 0.0129(8) 0.0153(8) 0.0199(8) -0.0047(7) -0.0001(6) -0.0012(6)
N2 0.0178(8) 0.0134(7) 0.0174(8) -0.0042(6) 0.0039(6) -0.0006(6)
N3 0.0133(8) 0.0158(8) 0.0199(8) -0.0008(7) -0.0019(6) 0.0014(6)
N4 0.0145(8) 0.0159(8) 0.0246(9) -0.0002(7) 0.0029(7) 0.0016(6)
N5 0.0196(8) 0.0159(8) 0.0117(8) -0.0006(6) -0.0003(6) 0.0034(6)
N6 0.0212(8) 0.0150(8) 0.0165(8) 0.0046(7) 0.0063(6) 0.0008(6)
B1 0.0171(11) 0.0177(11) 0.0177(11) -0.0032(9) -0.0023(8) 0.0003(8)
C1 0.0134(9) 0.0151(9) 0.0149(9) -0.0049(7) 0.0035(7) 0.0003(7)
C2 0.0162(10) 0.0207(10) 0.0255(11) -0.0087(9) -0.0001(8) -0.0047(8)
C3 0.0190(10) 0.0179(9) 0.0246(10) -0.0072(8) 0.0042(8) -0.0056(8)
C4 0.0234(10) 0.0130(9) 0.0244(10) -0.0019(8) 0.0055(8) 0.0027(8)
C5 0.0100(8) 0.0147(9) 0.0236(10) -0.0005(8) 0.0017(7) -0.0019(7)
C6 0.0181(10) 0.0195(10) 0.0245(11) 0.0026(8) -0.0038(8) 0.0029(8)
C7 0.0167(10) 0.0182(10) 0.0311(12) 0.0031(9) -0.0002(8) 0.0051(8)
C8 0.0181(10) 0.0188(10) 0.0258(11) -0.0026(8) 0.0083(8) 0.0016(8)
C9 0.0160(9) 0.0129(8) 0.0142(9) 0.0031(7) 0.0028(7) 0.0029(7)
C10 0.0304(11) 0.0193(10) 0.0114(9) 0.0006(8) 0.0032(8) 0.0060(8)
C11 0.0300(11) 0.0188(10) 0.0157(10) 0.0041(8) 0.0078(8) 0.0045(8)
C12 0.0220(10) 0.0216(10) 0.0292(11) 0.0045(9) 0.0082(9) -0.0046(8)
Sb2 0.01089(6) 0.01301(6) 0.01082(6) -0.00213(4) 0.00143(4) -0.00004(4)
Cl3 0.0146(2) 0.0182(2) 0.0212(2) -0.00018(18) 0.00216(17) 0.00078(16)
Cl4 0.0187(2) 0.0215(2) 0.0172(2) 0.00095(18) 0.00614(17) 0.00162(17)
S4 0.0129(2) 0.0142(2) 0.0181(2) -0.00259(17) 0.00243(17) -0.00115(16)
S5 0.0123(2) 0.0174(2) 0.0120(2) -0.00411(17) 0.00241(16) 0.00067(16)
S6 0.0146(2) 0.01298(19) 0.0128(2) -0.00249(17) 0.00311(16) -0.00037(16)
N7 0.0162(8) 0.0155(8) 0.0149(8) 0.0008(6) 0.0039(6) 0.0015(6)
N8 0.0210(8) 0.0139(8) 0.0191(8) -0.0028(7) 0.0054(7) 0.0013(6)
N9 0.0127(8) 0.0179(8) 0.0121(8) -0.0019(6) 0.0017(6) 0.0011(6)
N10 0.0127(7) 0.0192(8) 0.0145(8) -0.0027(6) 0.0030(6) -0.0010(6)
N11 0.0160(8) 0.0176(8) 0.0106(7) -0.0009(6) 0.0045(6) -0.0008(6)
N12 0.0162(8) 0.0250(9) 0.0152(8) -0.0030(7) 0.0050(6) 0.0030(7)
B2 0.0154(10) 0.0170(10) 0.0135(10) -0.0009(8) 0.0023(8) 0.0012(8)
C13 0.0173(9) 0.0129(9) 0.0157(9) -0.0006(7) 0.0060(7) -0.0006(7)
C14 0.0198(10) 0.0210(10) 0.0177(10) 0.0051(8) 0.0044(8) 0.0075(8)
C15 0.0241(10) 0.0192(10) 0.0196(10) 0.0029(8) 0.0075(8) 0.0082(8)
C16 0.0278(11) 0.0174(10) 0.0238(11) -0.0063(8) 0.0046(9) -0.0010(8)
C17 0.0105(8) 0.0175(9) 0.0141(9) -0.0024(7) 0.0018(7) 0.0023(7)
C18 0.0168(9) 0.0221(10) 0.0124(9) -0.0057(8) 0.0002(7) 0.0006(7)
C19 0.0168(9) 0.0214(10) 0.0182(10) -0.0057(8) -0.0007(8) -0.0019(8)
C20 0.0198(10) 0.0255(10) 0.0178(10) -0.0007(8) 0.0066(8) -0.0069(8)
C21 0.0153(9) 0.0169(9) 0.0129(9) -0.0048(7) 0.0033(7) -0.0011(7)
C22 0.0233(10) 0.0265(11) 0.0143(9) 0.0037(8) 0.0072(8) -0.0022(8)
C23 0.0208(10) 0.0356(12) 0.0155(10) 0.0013(9) 0.0089(8) -0.0018(9)
C24 0.0192(10) 0.0348(12) 0.0242(11) -0.0050(9) 0.0061(8) 0.0097(9)
O25 0.0485(12) 0.0579(13) 0.0445(12) 0.0261(10) -0.0103(9) 0.0015(10)
C25 0.0397(16) 0.082(2) 0.0406(16) 0.0254(16) -0.0044(13) -0.0192(15)
O26 0.0397(13) 0.0618(15) 0.0547(15) 0.0207(12) -0.0035(11) 0.0174(11)
C26 0.077(3) 0.088(3) 0.064(3) -0.021(2) -0.030(2) 0.023(3)

loop_
_atom_type_symbol
_atom_type_description
_atom_type_scat_dispersion_real
_atom_type_scat_dispersion_imag
_atom_type_scat_source
C C 0.0181 0.0091 'International Tables Vol C Tables 4.2.6.8 and 6.1.1.4'
H H 0.0000 0.0000 'International Tables Vol C Tables 4.2.6.8 and 6.1.1.4'
N N 0.0311 0.0180 'International Tables Vol C Tables 4.2.6.8 and 6.1.1.4'
O O 0.0492 0.0322 'International Tables Vol C Tables 4.2.6.8 and 6.1.1.4'
S S 0.3331 0.5567 'International Tables Vol C Tables 4.2.6.8 and 6.1.1.4'
Cl Cl 0.3639 0.7018 'International Tables Vol C Tables 4.2.6.8 and 6.1.1.4'
Sb Sb -0.0562 5.8946 'International Tables Vol C Tables 4.2.6.8 and 6.1.1.4'
B B 0.0090 0.0039 'International Tables Vol C Tables 4.2.6.8 and 6.1.1.4'

loop_
_exptl_crystal_face_index_h
_exptl_crystal_face_index_k
_exptl_crystal_face_index_l
_exptl_crystal_face_perp_dist
0 1 0 0.0309
0 -1 0 0.0309
-2 0 -1 0.0589
2 0 1 0.0769
0 -1 -1 0.0712
0 1 1 0.0583
-3 13 6 0.0357
0 -2 -1 0.0571
7 -3 2 0.0725

loop_
_geom_angle_atom_site_label_1
_geom_angle_atom_site_label_2
_geom_angle_atom_site_label_3
_geom_angle
_geom_angle_site_symmetry_1
_geom_angle_site_symmetry_3
_geom_angle_publ_flag
Cl1 Sb1 Cl1 101.116(11) . 3_666 ?
Cl1 Sb1 Cl2 114.463(13) . . ?
Cl2 Sb1 Cl1 113.524(13) . 3_666 ?
S1 Sb1 Cl1 82.823(14) . . ?
S1 Sb1 Cl1 65.616(13) . 3_666 ?
S1 Sb1 Cl2 161.855(14) . . ?
S2 Sb1 Cl1 72.309(14) . . ?
S2 Sb1 Cl1 156.939(14) . 3_666 ?
S2 Sb1 Cl2 88.938(14) . . ?
S2 Sb1 S1 91.434(14) . . ?
S2 Sb1 S3 92.107(15) . . ?
S3 Sb1 Cl1 162.748(14) . . ?
S3 Sb1 Cl1 90.373(13) . 3_666 ?
S3 Sb1 Cl2 71.449(14) . . ?
S3 Sb1 S1 90.410(14) . . ?
Sb1 Cl1 Sb1 78.884(11) . 3_666 ?
Sb1 Cl2 Sb2 165.327(18) . . ?
C1 S1 Sb1 104.16(6) . . ?
C5 S2 Sb1 104.36(6) . . ?
C9 S3 Sb1 104.12(6) . . ?
C1 N1 B1 131.83(16) . . ?
C1 N1 C2 107.47(16) . . ?
C2 N1 B1 120.54(17) . . ?
C1 N2 C3 109.22(17) . . ?
C1 N2 C4 126.42(17) . . ?
C3 N2 C4 124.36(17) . . ?
C5 N3 B1 132.33(16) . . ?
C5 N3 C6 107.34(17) . . ?
C6 N3 B1 120.18(17) . . ?
C5 N4 C7 109.10(17) . . ?
C5 N4 C8 126.06(17) . . ?
C7 N4 C8 124.82(17) . . ?
C9 N5 B1 131.78(16) . . ?
C9 N5 C10 107.40(17) . . ?
C10 N5 B1 120.36(17) . . ?
C9 N6 C11 108.91(17) . . ?
C9 N6 C12 125.69(17) . . ?
C11 N6 C12 125.39(17) . . ?
N1 B1 N3 111.56(17) . . ?
N1 B1 H1 108.2(13) . . ?
N3 B1 H1 107.1(13) . . ?
N5 B1 N1 111.38(16) . . ?
N5 B1 N3 112.06(16) . . ?
N5 B1 H1 106.2(13) . . ?
N1 C1 S1 127.55(15) . . ?
N2 C1 S1 124.36(15) . . ?
N2 C1 N1 108.01(16) . . ?
N1 C2 H2 125.6 . . ?
C3 C2 N1 108.75(18) . . ?
C3 C2 H2 125.6 . . ?
N2 C3 H3 126.7 . . ?
C2 C3 N2 106.55(17) . . ?
C2 C3 H3 126.7 . . ?
N2 C4 H4A 109.5 . . ?
N2 C4 H4B 109.5 . . ?
N2 C4 H4C 109.5 . . ?
H4A C4 H4B 109.5 . . ?
H4A C4 H4C 109.5 . . ?
H4B C4 H4C 109.5 . . ?
N3 C5 S2 128.09(15) . . ?
N4 C5 S2 123.74(16) . . ?
N4 C5 N3 108.09(17) . . ?
N3 C6 H6 125.7 . . ?
C7 C6 N3 108.53(19) . . ?
C7 C6 H6 125.7 . . ?
N4 C7 H7 126.5 . . ?
C6 C7 N4 106.94(18) . . ?
C6 C7 H7 126.5 . . ?
N4 C8 H8A 109.5 . . ?
N4 C8 H8B 109.5 . . ?
N4 C8 H8C 109.5 . . ?
H8A C8 H8B 109.5 . . ?
H8A C8 H8C 109.5 . . ?
H8B C8 H8C 109.5 . . ?
N5 C9 S3 128.68(15) . . ?
N6 C9 S3 122.98(15) . . ?
N6 C9 N5 108.34(17) . . ?
N5 C10 H10 126.0 . . ?
C11 C10 N5 107.96(18) . . ?
C11 C10 H10 126.0 . . ?
N6 C11 H11 126.3 . . ?
C10 C11 N6 107.37(18) . . ?
C10 C11 H11 126.3 . . ?
N6 C12 H12A 109.5 . . ?
N6 C12 H12B 109.5 . . ?
N6 C12 H12C 109.5 . . ?
H12A C12 H12B 109.5 . . ?
H12A C12 H12C 109.5 . . ?
H12B C12 H12C 109.5 . . ?
Cl3 Sb2 Cl2 110.879(13) . . ?
Cl3 Sb2 Cl4 104.179(14) . . ?
Cl4 Sb2 Cl2 106.630(13) . . ?
S4 Sb2 Cl2 89.075(13) . . ?
S4 Sb2 Cl3 75.871(14) . . ?
S4 Sb2 Cl4 162.732(14) . . ?
S4 Sb2 S5 91.111(14) . . ?
S5 Sb2 Cl2 70.716(13) . . ?
S5 Sb2 Cl3 166.748(15) . . ?
S5 Sb2 Cl4 87.496(14) . . ?
S6 Sb2 Cl2 160.350(14) . . ?
S6 Sb2 Cl3 88.001(14) . . ?
S6 Sb2 Cl4 72.352(14) . . ?
S6 Sb2 S4 90.435(15) . . ?
S6 Sb2 S5 89.656(14) . . ?
C13 S4 Sb2 102.91(6) . . ?
C17 S5 Sb2 105.57(6) . . ?
C21 S6 Sb2 104.67(6) . . ?
C13 N7 B2 132.18(16) . . ?
C13 N7 C14 107.74(16) . . ?
C14 N7 B2 119.83(16) . . ?
C13 N8 C15 108.70(17) . . ?
C13 N8 C16 126.38(17) . . ?
C15 N8 C16 124.92(17) . . ?
C17 N9 B2 131.02(16) . . ?
C17 N9 C18 108.23(16) . . ?
C18 N9 B2 120.74(16) . . ?
C17 N10 C19 109.32(16) . . ?
C17 N10 C20 125.12(16) . . ?
C19 N10 C20 125.49(17) . . ?
C21 N11 B2 131.56(16) . . ?
C21 N11 C22 107.91(16) . . ?
C22 N11 B2 120.43(16) . . ?
C21 N12 C23 109.10(17) . . ?
C21 N12 C24 125.59(18) . . ?
C23 N12 C24 125.30(17) . . ?
N7 B2 N11 111.03(16) . . ?
N7 B2 H2A 108.8(13) . . ?
N9 B2 N7 111.25(16) . . ?
N9 B2 N11 111.32(16) . . ?
N9 B2 H2A 108.6(13) . . ?
N11 B2 H2A 105.6(13) . . ?
N7 C13 S4 128.22(14) . . ?
N7 C13 N8 108.28(17) . . ?
N8 C13 S4 123.50(15) . . ?
N7 C14 H14 126.0 . . ?
C15 C14 N7 107.93(18) . . ?
C15 C14 H14 126.0 . . ?
N8 C15 H15 126.3 . . ?
C14 C15 N8 107.34(17) . . ?
C14 C15 H15 126.3 . . ?
N8 C16 H16A 109.5 . . ?
N8 C16 H16B 109.5 . . ?
N8 C16 H16C 109.5 . . ?
H16A C16 H16B 109.5 . . ?
H16A C16 H16C 109.5 . . ?
H16B C16 H16C 109.5 . . ?
N9 C17 S5 128.64(15) . . ?
N10 C17 S5 123.80(15) . . ?
N10 C17 N9 107.54(16) . . ?
N9 C18 H18 125.9 . . ?
C19 C18 N9 108.20(17) . . ?
C19 C18 H18 125.9 . . ?
N10 C19 H19 126.6 . . ?
C18 C19 N10 106.70(17) . . ?
C18 C19 H19 126.6 . . ?
N10 C20 H20A 109.5 . . ?
N10 C20 H20B 109.5 . . ?
N10 C20 H20C 109.5 . . ?
H20A C20 H20B 109.5 . . ?
H20A C20 H20C 109.5 . . ?
H20B C20 H20C 109.5 . . ?
N11 C21 S6 128.80(14) . . ?
N11 C21 N12 107.92(17) . . ?
N12 C21 S6 123.27(15) . . ?
N11 C22 H22 125.8 . . ?
C23 C22 N11 108.33(18) . . ?
C23 C22 H22 125.8 . . ?
N12 C23 H23 126.6 . . ?
C22 C23 N12 106.75(18) . . ?
C22 C23 H23 126.6 . . ?
N12 C24 H24A 109.5 . . ?
N12 C24 H24B 109.5 . . ?
N12 C24 H24C 109.5 . . ?
H24A C24 H24B 109.5 . . ?
H24A C24 H24C 109.5 . . ?
H24B C24 H24C 109.5 . . ?
C25 O25 H25 109.5 . . ?
O25 C25 H25A 109.5 . . ?
O25 C25 H25B 109.5 . . ?
O25 C25 H25C 109.5 . . ?
H25A C25 H25B 109.5 . . ?
H25A C25 H25C 109.5 . . ?
H25B C25 H25C 109.5 . . ?
C26 O26 H26 109.5 . . ?
O26 C26 H26A 109.5 . . ?
O26 C26 H26B 109.5 . . ?
O26 C26 H26C 109.5 . . ?
H26A C26 H26B 109.5 . . ?
H26A C26 H26C 109.5 . . ?
H26B C26 H26C 109.5 . . ?
C27 O27 H27 109.7 . . ?
O27 C27 H27A 109.5 . . ?
O27 C27 H27B 109.5 . . ?
O27 C27 H27C 109.5 . . ?
H27A C27 H27B 109.5 . . ?
H27A C27 H27C 109.5 . . ?
H27B C27 H27C 109.5 . . ?

loop_
_geom_bond_atom_site_label_1
_geom_bond_atom_site_label_2
_geom_bond_distance
_geom_bond_site_symmetry_2
_geom_bond_publ_flag
Sb1 Cl1 2.9268(5) . ?
Sb1 Cl1 3.1582(5) 3_666 ?
Sb1 Cl2 2.9419(5) . ?
Sb1 S1 2.5761(4) . ?
Sb1 S2 2.5155(4) . ?
Sb1 S3 2.5590(4) . ?
Cl2 Sb2 3.1684(5) . ?
S1 C1 1.7335(19) . ?
S2 C5 1.734(2) . ?
S3 C9 1.7318(19) . ?
N1 B1 1.549(3) . ?
N1 C1 1.352(2) . ?
N1 C2 1.383(2) . ?
N2 C1 1.345(2) . ?
N2 C3 1.379(3) . ?
N2 C4 1.469(3) . ?
N3 B1 1.553(3) . ?
N3 C5 1.354(3) . ?
N3 C6 1.387(3) . ?
N4 C5 1.347(2) . ?
N4 C7 1.376(3) . ?
N4 C8 1.464(3) . ?
N5 B1 1.549(3) . ?
N5 C9 1.353(3) . ?
N5 C10 1.392(3) . ?
N6 C9 1.348(2) . ?
N6 C11 1.371(3) . ?
N6 C12 1.467(3) . ?
B1 H1 1.11(2) . ?
C2 H2 0.9500 . ?
C2 C3 1.345(3) . ?
C3 H3 0.9500 . ?
C4 H4A 0.9800 . ?
C4 H4B 0.9800 . ?
C4 H4C 0.9800 . ?
C6 H6 0.9500 . ?
C6 C7 1.345(3) . ?
C7 H7 0.9500 . ?
C8 H8A 0.9800 . ?
C8 H8B 0.9800 . ?
C8 H8C 0.9800 . ?
C10 H10 0.9500 . ?
C10 C11 1.351(3) . ?
C11 H11 0.9500 . ?
C12 H12A 0.9800 . ?
C12 H12B 0.9800 . ?
C12 H12C 0.9800 . ?
Sb2 Cl3 2.7805(5) . ?
Sb2 Cl4 2.8800(5) . ?
Sb2 S4 2.5640(5) . ?
Sb2 S5 2.6165(4) . ?
Sb2 S6 2.5386(4) . ?
S4 C13 1.732(2) . ?
S5 C17 1.7276(19) . ?
S6 C21 1.731(2) . ?
N7 B2 1.551(3) . ?
N7 C13 1.350(3) . ?
N7 C14 1.389(2) . ?
N8 C13 1.351(2) . ?
N8 C15 1.376(3) . ?
N8 C16 1.461(3) . ?
N9 B2 1.547(3) . ?
N9 C17 1.353(2) . ?
N9 C18 1.384(2) . ?
N10 C17 1.351(2) . ?
N10 C19 1.381(3) . ?
N10 C20 1.466(2) . ?
N11 B2 1.554(3) . ?
N11 C21 1.349(3) . ?
N11 C22 1.381(2) . ?
N12 C21 1.350(2) . ?
N12 C23 1.376(3) . ?
N12 C24 1.467(3) . ?
B2 H2A 1.10(2) . ?
C14 H14 0.9500 . ?
C14 C15 1.352(3) . ?
C15 H15 0.9500 . ?
C16 H16A 0.9800 . ?
C16 H16B 0.9800 . ?
C16 H16C 0.9800 . ?
C18 H18 0.9500 . ?
C18 C19 1.351(3) . ?
C19 H19 0.9500 . ?
C20 H20A 0.9800 . ?
C20 H20B 0.9800 . ?
C20 H20C 0.9800 . ?
C22 H22 0.9500 . ?
C22 C23 1.351(3) . ?
C23 H23 0.9500 . ?
C24 H24A 0.9800 . ?
C24 H24B 0.9800 . ?
C24 H24C 0.9800 . ?
O25 H25 0.8400 . ?
O25 C25 1.421(4) . ?
C25 H25A 0.9800 . ?
C25 H25B 0.9800 . ?
C25 H25C 0.9800 . ?
O26 H26 0.8400 . ?
O26 C26 1.400(5) . ?
C26 H26A 0.9800 . ?
C26 H26B 0.9800 . ?
C26 H26C 0.9800 . ?
O27 H27 0.8477 . ?
O27 C27 1.41(3) . ?
C27 H27A 0.9800 . ?
C27 H27B 0.9800 . ?
C27 H27C 0.9800 . ?

loop_
_geom_hbond_atom_site_label_D
_geom_hbond_atom_site_label_H
_geom_hbond_atom_site_label_A
_geom_hbond_distance_DH
_geom_hbond_distance_HA
_geom_hbond_distance_DA
_geom_hbond_angle_DHA
_geom_hbond_site_symmetry_A
_geom_hbond_publ_flag
C2 H2 S4 0.95 2.91 3.515(2) 122.5 3_766 yes
C3 H3 Cl3 0.95 2.65 3.583(2) 167.1 3_766 yes
C4 H4A Cl1 0.98 2.71 3.497(2) 137.9 . yes
C4 H4C S5 0.98 2.94 3.517(2) 118.5 3_666 yes
C6 H6 Cl4 0.95 2.98 3.525(2) 118.0 4_666 yes
C7 H7 Cl4 0.95 2.91 3.490(2) 120.3 4_666 yes
C7 H7 S6 0.95 2.77 3.712(2) 170.3 4_666 yes
C8 H8A Cl2 0.98 2.94 3.745(2) 140.3 . yes
C8 H8C S2 0.98 2.91 3.706(2) 138.5 3_766 yes
C10 H10 O26 0.95 2.30 3.238(3) 167.8 2_656 yes
C12 H12A Cl1 0.98 2.87 3.751(2) 149.3 3_666 yes
C12 H12B Cl4 0.98 2.84 3.596(2) 134.8 4_566 yes
C12 H12C Cl3 0.98 2.93 3.884(2) 166.2 4_566 yes
C14 H14 O25 0.95 2.45 3.282(3) 145.9 4_565 yes
C15 H15 S1 0.95 2.97 3.543(2) 120.3 3_666 yes
C16 H16B Cl2 0.98 2.85 3.622(2) 136.3 . yes
C16 H16C Cl1 0.98 2.70 3.580(2) 149.9 . yes
C18 H18 Cl3 0.95 2.75 3.677(2) 165.1 4_565 yes
C19 H19 Cl2 0.95 2.83 3.723(2) 157.5 4_565 yes
C20 H20A Cl3 0.98 2.93 3.859(2) 159.5 1_455 yes
C20 H20C S3 0.98 2.84 3.732(2) 151.4 4_565 yes
C23 H23 Cl4 0.95 2.55 3.502(2) 175.6 4_665 yes
C24 H24B Cl3 0.98 2.87 3.769(2) 153.6 . yes
O25 H25 Cl4 0.84 2.22 3.0573(19) 173.9 . yes
O26 H26 O25 0.84 1.87 2.679(4) 161.4 . yes

loop_
_geom_torsion_atom_site_label_1
_geom_torsion_atom_site_label_2
_geom_torsion_atom_site_label_3
_geom_torsion_atom_site_label_4
_geom_torsion
_geom_torsion_site_symmetry_1
_geom_torsion_site_symmetry_2
_geom_torsion_site_symmetry_3
_geom_torsion_site_symmetry_4
_geom_torsion_publ_flag
Sb1 S1 C1 N1 -76.03(18) . . . . ?
Sb1 S1 C1 N2 107.50(16) . . . . ?
Sb1 S2 C5 N3 -76.30(18) . . . . ?
Sb1 S2 C5 N4 107.30(16) . . . . ?
Sb1 S3 C9 N5 -75.44(17) . . . . ?
Sb1 S3 C9 N6 104.91(15) . . . . ?
N1 C2 C3 N2 -0.2(2) . . . . ?
N3 C6 C7 N4 -0.5(2) . . . . ?
N5 C10 C11 N6 0.1(2) . . . . ?
B1 N1 C1 S1 7.2(3) . . . . ?
B1 N1 C1 N2 -175.88(19) . . . . ?
B1 N1 C2 C3 176.44(18) . . . . ?
B1 N3 C5 S2 7.8(3) . . . . ?
B1 N3 C5 N4 -175.31(18) . . . . ?
B1 N3 C6 C7 176.32(17) . . . . ?
B1 N5 C9 S3 7.5(3) . . . . ?
B1 N5 C9 N6 -172.84(18) . . . . ?
B1 N5 C10 C11 173.58(17) . . . . ?
C1 N1 B1 N3 94.4(2) . . . . ?
C1 N1 B1 N5 -31.6(3) . . . . ?
C1 N1 C2 C3 0.4(2) . . . . ?
C1 N2 C3 C2 -0.1(2) . . . . ?
C2 N1 B1 N3 -80.4(2) . . . . ?
C2 N1 B1 N5 153.52(17) . . . . ?
C2 N1 C1 S1 -177.44(15) . . . . ?
C2 N1 C1 N2 -0.5(2) . . . . ?
C3 N2 C1 S1 177.44(14) . . . . ?
C3 N2 C1 N1 0.4(2) . . . . ?
C4 N2 C1 S1 -3.2(3) . . . . ?
C4 N2 C1 N1 179.73(17) . . . . ?
C4 N2 C3 C2 -179.48(18) . . . . ?
C5 N3 B1 N1 -32.4(3) . . . . ?
C5 N3 B1 N5 93.3(2) . . . . ?
C5 N3 C6 C7 0.4(2) . . . . ?
C5 N4 C7 C6 0.5(2) . . . . ?
C6 N3 B1 N1 152.86(17) . . . . ?
C6 N3 B1 N5 -81.5(2) . . . . ?
C6 N3 C5 S2 -176.88(15) . . . . ?
C6 N3 C5 N4 0.0(2) . . . . ?
C7 N4 C5 S2 176.71(15) . . . . ?
C7 N4 C5 N3 -0.3(2) . . . . ?
C8 N4 C5 S2 -1.6(3) . . . . ?
C8 N4 C5 N3 -178.60(17) . . . . ?
C8 N4 C7 C6 178.85(18) . . . . ?
C9 N5 B1 N1 95.1(2) . . . . ?
C9 N5 B1 N3 -30.7(3) . . . . ?
C9 N5 C10 C11 0.4(2) . . . . ?
C9 N6 C11 C10 -0.5(2) . . . . ?
C10 N5 B1 N1 -76.1(2) . . . . ?
C10 N5 B1 N3 158.10(17) . . . . ?
C10 N5 C9 S3 179.54(15) . . . . ?
C10 N5 C9 N6 -0.8(2) . . . . ?
C11 N6 C9 S3 -179.47(14) . . . . ?
C11 N6 C9 N5 0.8(2) . . . . ?
C12 N6 C9 S3 0.8(3) . . . . ?
C12 N6 C9 N5 -178.87(17) . . . . ?
C12 N6 C11 C10 179.14(18) . . . . ?
Sb2 S4 C13 N7 -77.04(18) . . . . ?
Sb2 S4 C13 N8 103.56(16) . . . . ?
Sb2 S5 C17 N9 -72.35(18) . . . . ?
Sb2 S5 C17 N10 109.37(15) . . . . ?
Sb2 S6 C21 N11 -75.44(18) . . . . ?
Sb2 S6 C21 N12 106.16(16) . . . . ?
N7 C14 C15 N8 -0.4(2) . . . . ?
N9 C18 C19 N10 -0.2(2) . . . . ?
N11 C22 C23 N12 0.3(2) . . . . ?
B2 N7 C13 S4 5.4(3) . . . . ?
B2 N7 C13 N8 -175.09(18) . . . . ?
B2 N7 C14 C15 175.82(17) . . . . ?
B2 N9 C17 S5 2.0(3) . . . . ?
B2 N9 C17 N10 -179.47(18) . . . . ?
B2 N9 C18 C19 179.50(17) . . . . ?
B2 N11 C21 S6 4.5(3) . . . . ?
B2 N11 C21 N12 -176.86(18) . . . . ?
B2 N11 C22 C23 176.93(18) . . . . ?
C13 N7 B2 N9 97.0(2) . . . . ?
C13 N7 B2 N11 -27.6(3) . . . . ?
C13 N7 C14 C15 0.8(2) . . . . ?
C13 N8 C15 C14 -0.2(2) . . . . ?
C14 N7 B2 N9 -76.6(2) . . . . ?
C14 N7 B2 N11 158.84(16) . . . . ?
C14 N7 C13 S4 179.59(15) . . . . ?
C14 N7 C13 N8 -0.9(2) . . . . ?
C15 N8 C13 S4 -179.78(14) . . . . ?
C15 N8 C13 N7 0.7(2) . . . . ?
C16 N8 C13 S4 0.0(3) . . . . ?
C16 N8 C13 N7 -179.55(18) . . . . ?
C16 N8 C15 C14 -179.95(18) . . . . ?
C17 N9 B2 N7 -27.0(3) . . . . ?
C17 N9 B2 N11 97.5(2) . . . . ?
C17 N9 C18 C19 0.6(2) . . . . ?
C17 N10 C19 C18 -0.2(2) . . . . ?
C18 N9 B2 N7 154.42(16) . . . . ?
C18 N9 B2 N11 -81.2(2) . . . . ?
C18 N9 C17 S5 -179.22(15) . . . . ?
C18 N9 C17 N10 -0.7(2) . . . . ?
C19 N10 C17 S5 179.18(14) . . . . ?
C19 N10 C17 N9 0.6(2) . . . . ?
C20 N10 C17 S5 2.0(3) . . . . ?
C20 N10 C17 N9 -176.62(17) . . . . ?
C20 N10 C19 C18 176.97(18) . . . . ?
C21 N11 B2 N7 93.9(2) . . . . ?
C21 N11 B2 N9 -30.6(3) . . . . ?
C21 N11 C22 C23 0.1(2) . . . . ?
C21 N12 C23 C22 -0.7(2) . . . . ?
C22 N11 B2 N7 -82.0(2) . . . . ?
C22 N11 B2 N9 153.48(17) . . . . ?
C22 N11 C21 S6 -179.16(15) . . . . ?
C22 N11 C21 N12 -0.6(2) . . . . ?
C23 N12 C21 S6 179.46(15) . . . . ?
C23 N12 C21 N11 0.8(2) . . . . ?
C24 N12 C21 S6 0.5(3) . . . . ?
C24 N12 C21 N11 -178.19(18) . . . . ?
C24 N12 C23 C22 178.29(19) . . . . ?

loop_
_exptl_oxdiff_crystal_face_indexfrac_h
_exptl_oxdiff_crystal_face_indexfrac_k
_exptl_oxdiff_crystal_face_indexfrac_l
_exptl_oxdiff_crystal_face_x
_exptl_oxdiff_crystal_face_y
_exptl_oxdiff_crystal_face_z
0.0000 1.0000 -0.0000 0.0337 -0.0183 -0.0429
-0.0000 -1.0000 0.0000 -0.0337 0.0183 0.0429
-2.0000 0.0000 -1.0000 -0.0298 -0.2898 0.0998
2.0000 -0.0000 1.0000 0.0298 0.2898 -0.0998
0.0000 -1.0000 -1.0000 0.0380 -0.0082 0.1104
-0.0000 1.0000 1.0000 -0.0380 0.0082 -0.1104
-2.5500 12.9991 5.6964 -0.1000 -0.4223 -0.9009
0.0000 -2.0000 -1.0000 0.0043 0.0101 0.1533
6.7684 -3.0615 1.5510 0.1293 0.9882 -0.0827
